data_7027085
loop_
_publ_author_name
'Horley, Graeme A.'
'Chunggaze, Mohammed'
'O&#x2019;Brien, Paul'
'White, Andrew J. P.'
'Williams, David J.'

_publ_section_title
;
 The synthesis and characterisation of
 tris(N,&#x200A;N&#x200A;&#x2032;-diethylmonothiocarbamato)indium(III)
 [In(SOCNEt2)3] and
 diethyl(N,&#x200A;N&#x200A;&#x2032;-diethylmonothiocarbamato)indium(III)
 [Et2In(SOCNEt2)]n: potential precursors for the growth of indium sulfide
 by low pressure metal organic chemical vapour deposition
;
_journal_issue 24
_journal_name_full 'Journal of the Chemical Society, Dalton Transactions'
_journal_page_first 4205
_journal_paper_doi 10.1039/a806622a
_journal_year 1998
_chemical_formula_sum 'C9 H20 In N O S'
_chemical_formula_weight 305.14
_chemical_name_systematic
; 
 ? 
;
_space_group_IT_number 14
_symmetry_cell_setting monoclinic
_symmetry_space_group_name_Hall '-P 2ybc'
_symmetry_space_group_name_H-M 'P 1 21/c 1'
_atom_sites_solution_hydrogens geom
_atom_sites_solution_primary direct
_atom_sites_solution_secondary difmap
_audit_creation_method SHELXL
_cell_angle_alpha 90.00
_cell_angle_beta 95.287(6)
_cell_angle_gamma 90.00
_cell_formula_units_Z 4
_cell_length_a 8.4768(5)
_cell_length_b 7.9916(11)
_cell_length_c 18.1539(13)
_cell_measurement_reflns_used 28
_cell_measurement_temperature 203(2)
_cell_measurement_theta_max 12.47
_cell_measurement_theta_min 4.92
_cell_volume 1224.6(2)
_computing_cell_refinement 'Siemens XSCANS'
_computing_data_collection 'Siemens XSCANS'
_computing_data_reduction 'Siemens SHELXTL'
_computing_molecular_graphics 'Siemens SHELXTL'
_computing_publication_material 'Siemens SHELXTL'
_computing_structure_refinement 'SHELXL-93 (Sheldrick, 1993)'
_computing_structure_solution 'SHELXS-86 (Sheldrick, 1990)'
_diffrn_ambient_temperature 203(2)
_diffrn_measurement_device 'Siemens P4'
_diffrn_measurement_method '\w scans'
_diffrn_radiation_monochromator graphite
_diffrn_radiation_source 'fine-focus sealed tube'
_diffrn_radiation_type MoK\a
_diffrn_radiation_wavelength 0.71073
_diffrn_reflns_av_R_equivalents 0.0261
_diffrn_reflns_av_sigmaI/netI 0.0414
_diffrn_reflns_limit_h_max 11
_diffrn_reflns_limit_h_min 0
_diffrn_reflns_limit_k_max 10
_diffrn_reflns_limit_k_min 0
_diffrn_reflns_limit_l_max 23
_diffrn_reflns_limit_l_min -23
_diffrn_reflns_number 2847
_diffrn_reflns_theta_max 27.49
_diffrn_reflns_theta_min 2.41
_diffrn_standards_decay_% 6.85
_diffrn_standards_interval_count 97
_diffrn_standards_number 3
_exptl_absorpt_coefficient_mu 2.068
_exptl_absorpt_correction_T_max 0.8357
_exptl_absorpt_correction_T_min 0.3968
_exptl_absorpt_correction_type Semi-empirical
_exptl_crystal_colour Clear
_exptl_crystal_density_diffrn 1.655
_exptl_crystal_description 'platy needles'
_exptl_crystal_F_000 616
_exptl_crystal_size_max 0.90
_exptl_crystal_size_mid 0.67
_exptl_crystal_size_min 0.13
_refine_diff_density_max 0.970
_refine_diff_density_min -0.581
_refine_diff_density_rms 0.114
_refine_ls_extinction_coef 0.0030(4)
_refine_ls_extinction_expression Fc^*^=kFc[1+0.001xFc^2^\l^3^/sin(2\q)]^-1/4^
_refine_ls_extinction_method SHELXL
_refine_ls_goodness_of_fit_all 1.024
_refine_ls_goodness_of_fit_obs 1.045
_refine_ls_matrix_type full
_refine_ls_number_parameters 119
_refine_ls_number_reflns 2678
_refine_ls_number_restraints 0
_refine_ls_restrained_S_all 1.024
_refine_ls_restrained_S_obs 1.045
_refine_ls_R_factor_all 0.0439
_refine_ls_R_factor_obs 0.0326
_refine_ls_shift/esd_max -0.001
_refine_ls_shift/esd_mean 0.000
_refine_ls_structure_factor_coef Fsqd
_refine_ls_weighting_details 'w=1/[\s^2^(Fo^2^)+(0.0455P)^2^+0.0000P] where P=(Fo^2^+2Fc^2^)/3'
_refine_ls_weighting_scheme calc
_refine_ls_wR_factor_all 0.0814
_refine_ls_wR_factor_obs 0.0757
_reflns_number_observed 2240
_reflns_number_total 2678
_reflns_observed_criterion >2sigma(I)
_cod_data_source_file 806622Asup1.cif
_cod_data_source_block POB9710
_cod_depositor_comments
;
The following automatic conversions were performed:

'_symmetry_cell_setting' value 'Monoclinic' changed to 'monoclinic'
according to /home/saulius/struct/CIF-dictionaries/cif_core.dic
dictionary named 'cif_core.dic' version 2.4.2 from 2011-04-26.

Automatic conversion script
Id: cif_fix_values 1891 2012-01-12 08:04:46Z andrius 

The following automatic conversions were performed:

'_refine_ls_weighting_scheme' value 'calc
w=1/[\s^2^(Fo^2^)+(0.0455P)^2^+0.0000P] where P=(Fo^2^+2Fc^2^)/3' was
changed to 'calc'. New tag '_refine_ls_weighting_details' was
created. The value of the new tag was set to
'w=1/[\s^2^(Fo^2^)+(0.0455P)^2^+0.0000P] where P=(Fo^2^+2Fc^2^)/3'.

Automatic conversion script
Id: cif_fix_values 3143 2015-03-26 13:38:13Z robertas 
;
_cod_original_sg_symbol_H-M P2(1)/c
_cod_original_formula_sum 'C9 H20 N O S In'
_cod_database_code 7027085

loop_
_symmetry_equiv_pos_as_xyz
'x, y, z'
'-x, y+1/2, -z+1/2'
'-x, -y, -z'
'x, -y-1/2, z-1/2'

loop_
_atom_site_aniso_label
_atom_site_aniso_U_11
_atom_site_aniso_U_22
_atom_site_aniso_U_33
_atom_site_aniso_U_23
_atom_site_aniso_U_13
_atom_site_aniso_U_12
In 0.02341(14) 0.02980(14) 0.02009(14) -0.00038(11) -0.00008(9) -0.00097(11)
S 0.0341(5) 0.0253(4) 0.0228(5) 0.0004(4) 0.0043(4) 0.0055(4)
O 0.0344(14) 0.0197(11) 0.0208(14) 0.0004(10) 0.0038(11) -0.0027(10)
C 0.025(2) 0.0197(15) 0.021(2) -0.0002(13) 0.0001(14) -0.0014(13)
N 0.0299(15) 0.0247(15) 0.0170(15) 0.0020(11) 0.0046(12) 0.0019(12)
C1 0.028(2) 0.027(2) 0.028(2) -0.0046(15) 0.0021(15) -0.0027(14)
C2 0.030(2) 0.065(3) 0.036(2) 0.008(2) -0.007(2) -0.007(2)
C3 0.028(2) 0.034(2) 0.028(2) -0.005(2) -0.005(2) 0.0031(15)
C4 0.027(2) 0.056(3) 0.040(3) -0.008(2) -0.006(2) 0.003(2)
C5 0.036(2) 0.032(2) 0.018(2) 0.005(2) 0.0056(14) 0.005(2)
C6 0.043(2) 0.038(2) 0.029(2) 0.006(2) 0.006(2) -0.007(2)
C7 0.031(2) 0.028(2) 0.028(2) 0.001(2) 0.003(2) 0.0045(15)
C8 0.054(3) 0.031(2) 0.030(2) -0.007(2) 0.006(2) 0.005(2)

loop_
_atom_site_label
_atom_site_type_symbol
_atom_site_fract_x
_atom_site_fract_y
_atom_site_fract_z
_atom_site_U_iso_or_equiv
_atom_site_thermal_displace_type
_atom_site_occupancy
_atom_site_calc_flag
_atom_site_refinement_flags
In In 0.04845(3) 0.92253(3) 0.218426(15) 0.02456(10) Uani 1 d .
S S -0.00600(12) 0.83288(12) 0.34946(5) 0.0273(2) Uani 1 d .
O O -0.1133(3) 1.1201(3) 0.29745(15) 0.0249(5) Uani 1 d .
C C -0.1156(4) 1.0183(4) 0.3507(2) 0.0223(7) Uani 1 d .
N N -0.2006(4) 1.0489(4) 0.4080(2) 0.0237(6) Uani 1 d .
C1 C 0.2856(4) 1.0229(5) 0.2336(2) 0.0278(8) Uani 1 d .
H1A H 0.3325(4) 1.0170(5) 0.1863(2) 0.033 Uiso 1 calc R
H1B H 0.2792(4) 1.1412(5) 0.2471(2) 0.033 Uiso 1 calc R
C2 C 0.3949(5) 0.9343(7) 0.2921(3) 0.0442(11) Uani 1 d .
H2A H 0.4985(5) 0.9867(7) 0.2954(3) 0.066 Uiso 1 calc R
H2B H 0.4047(5) 0.8175(7) 0.2786(3) 0.066 Uiso 1 calc R
H2C H 0.3513(5) 0.9420(7) 0.3395(3) 0.066 Uiso 1 calc R
C3 C -0.1471(5) 0.8882(5) 0.1352(2) 0.0305(8) Uani 1 d .
H3A H -0.1168(5) 0.9355(5) 0.0888(2) 0.037 Uiso 1 calc R
H3B H -0.1622(5) 0.7677(5) 0.1274(2) 0.037 Uiso 1 calc R
C4 C -0.3056(5) 0.9634(6) 0.1503(3) 0.0415(11) Uani 1 d .
H4A H -0.3835(5) 0.9396(6) 0.1091(3) 0.062 Uiso 1 calc R
H4B H -0.2945(5) 1.0836(6) 0.1564(3) 0.062 Uiso 1 calc R
H4C H -0.3401(5) 0.9151(6) 0.1952(3) 0.062 Uiso 1 calc R
C5 C -0.2082(5) 0.9307(5) 0.4701(2) 0.0286(8) Uani 1 d .
H5A H -0.2181(5) 0.9938(5) 0.5157(2) 0.034 Uiso 1 calc R
H5B H -0.1094(5) 0.8665(5) 0.4765(2) 0.034 Uiso 1 calc R
C6 C -0.3473(5) 0.8107(6) 0.4570(3) 0.0366(9) Uani 1 d .
H6A H -0.3484(5) 0.7352(6) 0.4988(3) 0.055 Uiso 1 calc R
H6B H -0.3368(5) 0.7466(6) 0.4124(3) 0.055 Uiso 1 calc R
H6C H -0.4455(5) 0.8738(6) 0.4515(3) 0.055 Uiso 1 calc R
C7 C -0.3050(5) 1.1960(5) 0.4087(2) 0.0290(8) Uani 1 d .
H7A H -0.4095(5) 1.1602(5) 0.4217(2) 0.035 Uiso 1 calc R
H7B H -0.3185(5) 1.2442(5) 0.3589(2) 0.035 Uiso 1 calc R
C8 C -0.2414(6) 1.3292(5) 0.4627(3) 0.0383(10) Uani 1 d .
H8A H -0.3144(6) 1.4228(5) 0.4609(3) 0.057 Uiso 1 calc R
H8B H -0.1390(6) 1.3671(5) 0.4495(3) 0.057 Uiso 1 calc R
H8C H -0.2300(6) 1.2830(5) 0.5123(3) 0.057 Uiso 1 calc R

loop_
_atom_type_symbol
_atom_type_description
_atom_type_scat_dispersion_real
_atom_type_scat_dispersion_imag
_atom_type_scat_source
C C 0.0033 0.0016 'International Tables Vol C Tables 4.2.6.8 and 6.1.1.4'
H H 0.0000 0.0000 'International Tables Vol C Tables 4.2.6.8 and 6.1.1.4'
N N 0.0061 0.0033 'International Tables Vol C Tables 4.2.6.8 and 6.1.1.4'
O O 0.0106 0.0060 'International Tables Vol C Tables 4.2.6.8 and 6.1.1.4'
S S 0.1246 0.1234 'International Tables Vol C Tables 4.2.6.8 and 6.1.1.4'
In In -0.7276 1.3100 'International Tables Vol C Tables 4.2.6.8 and 6.1.1.4'

loop_
_geom_angle_atom_site_label_1
_geom_angle_atom_site_label_2
_geom_angle_atom_site_label_3
_geom_angle
_geom_angle_site_symmetry_1
_geom_angle_site_symmetry_3
C3 In C1 141.6(2) . .
C3 In O 87.66(12) . 2_545
C1 In O 99.31(12) . 2_545
C3 In S 114.94(12) . .
C1 In S 103.32(11) . .
O In S 84.10(7) 2_545 .
C3 In O 93.06(13) . .
C1 In O 103.63(12) . .
O In O 141.37(6) 2_545 .
S In O 60.68(6) . .
C S In 85.22(13) . .
C O In 136.8(2) . 2
C O In 94.4(2) . .
In O In 112.93(10) 2 .
O C N 121.5(3) . .
O C S 119.3(3) . .
N C S 119.2(3) . .
C N C7 121.2(3) . .
C N C5 122.6(3) . .
C7 N C5 115.9(3) . .
C2 C1 In 114.7(3) . .
C4 C3 In 117.3(3) . .
N C5 C6 111.8(3) . .
N C7 C8 112.9(3) . .

loop_
_geom_bond_atom_site_label_1
_geom_bond_atom_site_label_2
_geom_bond_distance
_geom_bond_site_symmetry_2
In C3 2.155(4) .
In C1 2.158(4) .
In O 2.501(3) 2_545
In S 2.5665(10) .
In O 2.607(3) .
S C 1.750(4) .
O C 1.265(5) .
O In 2.501(3) 2
C N 1.342(5) .
N C7 1.472(5) .
N C5 1.476(5) .
C1 C2 1.518(6) .
C3 C4 1.520(6) .
C5 C6 1.522(6) .
C7 C8 1.512(6) .
